data_7047476
loop_
_publ_author_name
'Raeder, Jan'
'Reiners, Matthias'
'Baumgarten, Robert'
'M\"unster, Katharina'
'Baabe, Dirk'
'Freytag, Matthias'
'Jones, Peter G.'
'Walter, Marc D.'

_publ_section_title
;
 Synthesis and molecular structure of pentadienyl complexes of the
 rare-earth metals.
;
_journal_issue 41
_journal_name_full 'Dalton transactions (Cambridge, England : 2003)'
_journal_page_first 14468
_journal_page_last 14482
_journal_paper_doi 10.1039/c8dt03123a
_journal_volume 47
_journal_year 2018
_chemical_formula_sum 'C47 H82 Ho2 O2'
_chemical_formula_weight 1008.99
_space_group_IT_number 19
_space_group_name_Hall 'P 2ac 2ab'
_space_group_name_H-M_alt 'P 21 21 21'
_symmetry_cell_setting orthorhombic
_symmetry_space_group_name_Hall 'P 2ac 2ab'
_symmetry_space_group_name_H-M 'P 21 21 21'
_atom_sites_solution_hydrogens geom
_atom_sites_solution_primary direct
_atom_sites_solution_secondary difmap
_audit_creation_method SHELXL-97
_audit_update_record
;
2018-07-12 deposited with the CCDC.
2018-08-29 downloaded from the CCDC.
;
_cell_angle_alpha 90.00
_cell_angle_beta 90.00
_cell_angle_gamma 90.00
_cell_formula_units_Z 4
_cell_length_a 10.0948(6)
_cell_length_b 20.1399(8)
_cell_length_c 22.7545(9)
_cell_measurement_reflns_used 12728
_cell_measurement_temperature 100(2)
_cell_measurement_theta_max 75.8780
_cell_measurement_theta_min 3.8590
_cell_volume 4626.2(4)
_computing_cell_refinement 'CrysAlisPro 1.171.38.43c (Rigaku OD, 2015)'
_computing_data_collection 'CrysAlisPro 1.171.38.43c (Rigaku OD, 2015)'
_computing_data_reduction 'CrysAlisPro 1.171.38.43c (Rigaku OD, 2015)'
_computing_molecular_graphics 'Bruker XP'
_computing_publication_material SHELXL-97
_computing_structure_refinement 'SHELXL-97 (Sheldrick, 1997)'
_computing_structure_solution 'SHELXS-97 (Sheldrick, 1990)'
_diffrn_ambient_temperature 100(2)
_diffrn_detector_area_resol_mean 10.3543
_diffrn_measured_fraction_theta_full 1.000
_diffrn_measured_fraction_theta_max 0.997
_diffrn_measurement_device_type 'Oxford Diffraction Xcalibur, Atlas, Nova'
_diffrn_measurement_method '\w scans'
_diffrn_radiation_monochromator mirror
_diffrn_radiation_type CuK\a
_diffrn_radiation_wavelength 1.54184
_diffrn_reflns_av_R_equivalents 0.1239
_diffrn_reflns_av_sigmaI/netI 0.0586
_diffrn_reflns_limit_h_max 12
_diffrn_reflns_limit_h_min -11
_diffrn_reflns_limit_k_max 25
_diffrn_reflns_limit_k_min -25
_diffrn_reflns_limit_l_max 28
_diffrn_reflns_limit_l_min -28
_diffrn_reflns_number 95054
_diffrn_reflns_theta_full 75.00
_diffrn_reflns_theta_max 76.29
_diffrn_reflns_theta_min 3.89
_diffrn_source 'micro-focus sealed X-ray tube'
_exptl_absorpt_coefficient_mu 6.423
_exptl_absorpt_correction_T_max 1.00000
_exptl_absorpt_correction_T_min 0.52935
_exptl_absorpt_correction_type multi-scan
_exptl_absorpt_process_details
; 
CrysAlisPro 1.171.38.43c (Rigaku Oxford Diffraction, 2015) 
Empirical absorption correction using spherical harmonics, 
 implemented in SCALE3 ABSPACK scaling algorithm. 
;
_exptl_crystal_colour orange
_exptl_crystal_density_diffrn 1.449
_exptl_crystal_density_method 'not measured'
_exptl_crystal_description irregular
_exptl_crystal_F_000 2056
_exptl_crystal_size_max 0.08
_exptl_crystal_size_mid 0.04
_exptl_crystal_size_min 0.02
_refine_diff_density_max 0.418
_refine_diff_density_min -0.945
_refine_diff_density_rms 0.094
_refine_ls_abs_structure_details 'Flack H D (1983), Acta Cryst. A39, 876-881'
_refine_ls_abs_structure_Flack -0.035(9)
_refine_ls_extinction_method none
_refine_ls_goodness_of_fit_ref 1.048
_refine_ls_hydrogen_treatment mixed
_refine_ls_matrix_type full
_refine_ls_number_parameters 557
_refine_ls_number_reflns 9657
_refine_ls_number_restraints 98
_refine_ls_restrained_S_all 1.047
_refine_ls_R_factor_all 0.0523
_refine_ls_R_factor_gt 0.0417
_refine_ls_shift/su_max 0.002
_refine_ls_shift/su_mean 0.000
_refine_ls_structure_factor_coef Fsqd
_refine_ls_weighting_details 'calc w=1/[\s^2^(Fo^2^)+(0.0415P)^2^+1.4562P] where P=(Fo^2^+2Fc^2^)/3'
_refine_ls_weighting_scheme calc
_refine_ls_wR_factor_gt 0.0901
_refine_ls_wR_factor_ref 0.0950
_reflns_number_gt 8434
_reflns_number_total 9657
_reflns_threshold_expression >2sigma(I)
_cod_data_source_file c8dt03123a2.cif
_cod_data_source_block ra05fr
_cod_depositor_comments 'Adding full bibliography for 7047466--7047481.cif.'
_cod_database_code 7047476

loop_
_symmetry_equiv_pos_as_xyz
'x, y, z'
'-x+1/2, -y, z+1/2'
'-x, y+1/2, -z+1/2'
'x+1/2, -y+1/2, -z'

loop_
_atom_site_label
_atom_site_type_symbol
_atom_site_fract_x
_atom_site_fract_y
_atom_site_fract_z
_atom_site_U_iso_or_equiv
_atom_site_adp_type
_atom_site_occupancy
_atom_site_symmetry_multiplicity
_atom_site_calc_flag
_atom_site_refinement_flags
_atom_site_disorder_assembly
_atom_site_disorder_group
Ho1 Ho 0.72964(3) 0.530933(19) 0.546936(14) 0.01723(8) Uani 1 1 d . . .
Ho2 Ho 0.60905(3) 0.467582(18) 0.662464(13) 0.01691(8) Uani 1 1 d . B .
C1 C 0.5452(5) 0.5688(2) 0.6037(2) 0.0176(9) Uani 1 1 d D . .
H1 H 0.465(4) 0.570(3) 0.596(2) 0.017(15) Uiso 1 1 d D . .
C2 C 0.6058(6) 0.6310(2) 0.59747(19) 0.0187(9) Uani 1 1 d . . .
C3 C 0.7450(5) 0.6400(2) 0.6054(2) 0.0182(10) Uani 1 1 d D . .
H3 H 0.786(5) 0.677(2) 0.594(2) 0.009(12) Uiso 1 1 d D . .
C4 C 0.8385(5) 0.5993(2) 0.6371(2) 0.0199(10) Uani 1 1 d . . .
C5 C 0.8146(4) 0.5315(3) 0.64590(18) 0.0182(9) Uani 1 1 d D . .
H5 H 0.878(4) 0.513(2) 0.662(2) 0.006(11) Uiso 1 1 d D . .
C6 C 0.5311(6) 0.6957(2) 0.5786(2) 0.0233(11) Uani 1 1 d . . .
C7 C 0.3823(6) 0.6846(3) 0.5707(3) 0.0346(13) Uani 1 1 d . . .
H7A H 0.3673 0.6532 0.5385 0.052 Uiso 1 1 calc R . .
H7B H 0.3393 0.7270 0.5615 0.052 Uiso 1 1 calc R . .
H7C H 0.3448 0.6666 0.6071 0.052 Uiso 1 1 calc R . .
C8 C 0.5852(7) 0.7228(3) 0.5208(2) 0.0315(13) Uani 1 1 d . . .
H8A H 0.5708 0.6902 0.4895 0.047 Uiso 1 1 calc R . .
H8B H 0.6802 0.7316 0.5248 0.047 Uiso 1 1 calc R . .
H8C H 0.5392 0.7642 0.5109 0.047 Uiso 1 1 calc R . .
C9 C 0.5492(6) 0.7492(3) 0.6262(2) 0.0289(12) Uani 1 1 d . . .
H9A H 0.5027 0.7897 0.6144 0.043 Uiso 1 1 calc R . .
H9B H 0.6437 0.7587 0.6311 0.043 Uiso 1 1 calc R . .
H9C H 0.5126 0.7331 0.6635 0.043 Uiso 1 1 calc R . .
C10 C 0.9609(5) 0.6351(2) 0.6611(2) 0.0204(10) Uani 1 1 d . . .
C11 C 1.0750(6) 0.5882(3) 0.6775(3) 0.0318(13) Uani 1 1 d . . .
H11A H 1.1528 0.6144 0.6887 0.048 Uiso 1 1 calc R . .
H11B H 1.0969 0.5602 0.6436 0.048 Uiso 1 1 calc R . .
H11C H 1.0481 0.5601 0.7105 0.048 Uiso 1 1 calc R . .
C12 C 0.9186(6) 0.6722(3) 0.7171(2) 0.0305(12) Uani 1 1 d . . .
H12A H 0.8848 0.6403 0.7460 0.046 Uiso 1 1 calc R . .
H12B H 0.8489 0.7042 0.7074 0.046 Uiso 1 1 calc R . .
H12C H 0.9950 0.6957 0.7336 0.046 Uiso 1 1 calc R . .
C13 C 1.0214(6) 0.6871(3) 0.6188(2) 0.0265(11) Uani 1 1 d . . .
H13A H 0.9566 0.7223 0.6114 0.040 Uiso 1 1 calc R . .
H13B H 1.0449 0.6656 0.5816 0.040 Uiso 1 1 calc R . .
H13C H 1.1010 0.7063 0.6366 0.040 Uiso 1 1 calc R . .
C14 C 0.5902(6) 0.5533(2) 0.4457(2) 0.0251(11) Uani 1 1 d D . .
H14A H 0.499(3) 0.550(3) 0.446(3) 0.037(19) Uiso 1 1 d D . .
H14B H 0.626(5) 0.5955(16) 0.445(2) 0.006(11) Uiso 1 1 d D . .
C15 C 0.6623(6) 0.4969(2) 0.4323(2) 0.0214(10) Uani 1 1 d . . .
C16 C 0.8023(5) 0.4897(2) 0.4398(2) 0.0207(11) Uani 1 1 d D . .
H16 H 0.835(5) 0.449(2) 0.436(2) 0.014(14) Uiso 1 1 d D . .
C17 C 0.9019(5) 0.5371(2) 0.45591(19) 0.0205(9) Uani 1 1 d . A .
C18 C 0.8798(6) 0.6035(2) 0.4692(2) 0.0221(10) Uani 1 1 d D . .
H18A H 0.796(4) 0.621(3) 0.465(3) 0.029(17) Uiso 1 1 d D . .
H18B H 0.949(5) 0.632(3) 0.478(3) 0.030(17) Uiso 1 1 d D . .
C19 C 0.5811(6) 0.4364(3) 0.4100(2) 0.0239(11) Uani 1 1 d . . .
C20 C 0.4643(6) 0.4204(3) 0.4501(3) 0.0288(11) Uani 1 1 d . . .
H20A H 0.4116 0.3846 0.4328 0.043 Uiso 1 1 calc R . .
H20B H 0.4089 0.4600 0.4547 0.043 Uiso 1 1 calc R . .
H20C H 0.4974 0.4064 0.4887 0.043 Uiso 1 1 calc R . .
C21 C 0.6620(6) 0.3727(3) 0.4025(2) 0.0286(12) Uani 1 1 d . . .
H21A H 0.7026 0.3607 0.4401 0.043 Uiso 1 1 calc R . .
H21B H 0.7314 0.3800 0.3731 0.043 Uiso 1 1 calc R . .
H21C H 0.6036 0.3367 0.3894 0.043 Uiso 1 1 calc R . .
C22 C 0.5276(6) 0.4551(3) 0.3486(2) 0.0315(13) Uani 1 1 d . . .
H22A H 0.4706 0.4193 0.3340 0.047 Uiso 1 1 calc R . .
H22B H 0.6020 0.4614 0.3215 0.047 Uiso 1 1 calc R . .
H22C H 0.4764 0.4963 0.3513 0.047 Uiso 1 1 calc R . .
C23 C 1.0471(5) 0.5100(2) 0.4615(2) 0.0233(11) Uani 1 1 d D . .
C24 C 1.0529(8) 0.4497(4) 0.5036(3) 0.038(2) Uani 0.797(12) 1 d PD A 1
H24A H 1.1455 0.4371 0.5102 0.057 Uiso 0.797(12) 1 calc PR A 1
H24B H 1.0050 0.4122 0.4862 0.057 Uiso 0.797(12) 1 calc PR A 1
H24C H 1.0119 0.4615 0.5412 0.057 Uiso 0.797(12) 1 calc PR A 1
C25 C 1.1458(8) 0.5608(4) 0.4862(4) 0.039(2) Uani 0.797(12) 1 d PDU A 1
H25A H 1.2321 0.5395 0.4920 0.058 Uiso 0.797(12) 1 calc PR A 1
H25B H 1.1131 0.5777 0.5239 0.058 Uiso 0.797(12) 1 calc PR A 1
H25C H 1.1552 0.5978 0.4585 0.058 Uiso 0.797(12) 1 calc PR A 1
C26 C 1.0927(8) 0.4891(5) 0.4013(3) 0.044(3) Uani 0.797(12) 1 d PD A 1
H26A H 1.0893 0.5273 0.3746 0.067 Uiso 0.797(12) 1 calc PR A 1
H26B H 1.0347 0.4539 0.3864 0.067 Uiso 0.797(12) 1 calc PR A 1
H26C H 1.1838 0.4726 0.4036 0.067 Uiso 0.797(12) 1 calc PR A 1
C24' C 1.117(4) 0.5377(18) 0.5140(11) 0.054(9) Uiso 0.203(12) 1 d PDU A 2
H24D H 1.1954 0.5108 0.5225 0.080 Uiso 0.203(12) 1 calc PR A 2
H24E H 1.0570 0.5369 0.5479 0.080 Uiso 0.203(12) 1 calc PR A 2
H24F H 1.1437 0.5836 0.5059 0.080 Uiso 0.203(12) 1 calc PR A 2
C25' C 1.110(3) 0.5364(14) 0.4037(8) 0.029(6) Uiso 0.203(12) 1 d PD A 2
H25D H 1.1133 0.5850 0.4050 0.044 Uiso 0.203(12) 1 calc PR A 2
H25E H 1.0554 0.5224 0.3702 0.044 Uiso 0.203(12) 1 calc PR A 2
H25F H 1.1994 0.5186 0.3995 0.044 Uiso 0.203(12) 1 calc PR A 2
C26' C 1.053(4) 0.4348(7) 0.4556(15) 0.046(9) Uiso 0.203(12) 1 d PD A 2
H26D H 1.0626 0.4229 0.4140 0.068 Uiso 0.203(12) 1 calc PR A 2
H26E H 0.9708 0.4154 0.4710 0.068 Uiso 0.203(12) 1 calc PR A 2
H26F H 1.1285 0.4177 0.4778 0.068 Uiso 0.203(12) 1 calc PR A 2
C27 C 0.3893(6) 0.4392(2) 0.6089(2) 0.0217(10) Uani 1 1 d D . .
H27A H 0.304(4) 0.455(3) 0.608(3) 0.04(2) Uiso 1 1 d D . .
H27B H 0.455(6) 0.454(4) 0.583(3) 0.053 Uiso 1 1 d D . .
C28 C 0.4117(6) 0.3805(2) 0.6375(2) 0.0227(11) Uani 1 1 d . . .
C29 C 0.5379(5) 0.3484(2) 0.6400(2) 0.0204(10) Uani 1 1 d D . .
H29 H 0.539(7) 0.312(2) 0.663(3) 0.032(17) Uiso 1 1 d D . .
C30 C 0.6534(6) 0.3546(2) 0.6010(2) 0.0215(10) Uani 1 1 d . . .
C31 C 0.6904(5) 0.4147(2) 0.5760(2) 0.0189(10) Uani 1 1 d D . .
H31 H 0.755(5) 0.410(3) 0.554(2) 0.023 Uiso 1 1 d D . .
C32 C 0.3001(5) 0.3485(2) 0.6748(2) 0.0231(11) Uani 1 1 d . . .
C33 C 0.1718(6) 0.3896(3) 0.6747(3) 0.0345(13) Uani 1 1 d . . .
H33A H 0.1397 0.3944 0.6343 0.052 Uiso 1 1 calc R . .
H33B H 0.1894 0.4336 0.6913 0.052 Uiso 1 1 calc R . .
H33C H 0.1044 0.3670 0.6984 0.052 Uiso 1 1 calc R . .
C34 C 0.3425(6) 0.3394(3) 0.7390(3) 0.0338(13) Uani 1 1 d . . .
H34A H 0.2692 0.3200 0.7614 0.051 Uiso 1 1 calc R . .
H34B H 0.3658 0.3827 0.7558 0.051 Uiso 1 1 calc R . .
H34C H 0.4194 0.3098 0.7408 0.051 Uiso 1 1 calc R . .
C35 C 0.2664(7) 0.2810(3) 0.6478(3) 0.0359(14) Uani 1 1 d . . .
H35A H 0.2311 0.2874 0.6081 0.054 Uiso 1 1 calc R . .
H35B H 0.2000 0.2586 0.6722 0.054 Uiso 1 1 calc R . .
H35C H 0.3467 0.2537 0.6459 0.054 Uiso 1 1 calc R . .
C36 C 0.7313(6) 0.2882(2) 0.5917(2) 0.0213(10) Uani 1 1 d . . .
C37 C 0.7694(7) 0.2552(3) 0.6498(2) 0.0323(13) Uani 1 1 d . . .
H37A H 0.8119 0.2123 0.6419 0.048 Uiso 1 1 calc R . .
H37B H 0.6897 0.2482 0.6736 0.048 Uiso 1 1 calc R . .
H37C H 0.8312 0.2839 0.6712 0.048 Uiso 1 1 calc R . .
C38 C 0.6384(7) 0.2405(3) 0.5570(3) 0.0366(14) Uani 1 1 d . . .
H38A H 0.6179 0.2599 0.5186 0.055 Uiso 1 1 calc R . .
H38B H 0.5561 0.2339 0.5791 0.055 Uiso 1 1 calc R . .
H38C H 0.6826 0.1976 0.5515 0.055 Uiso 1 1 calc R . .
C39 C 0.8582(6) 0.2969(3) 0.5567(3) 0.0308(13) Uani 1 1 d . . .
H39A H 0.9182 0.3267 0.5780 0.046 Uiso 1 1 calc R . .
H39B H 0.8374 0.3160 0.5182 0.046 Uiso 1 1 calc R . .
H39C H 0.9010 0.2536 0.5514 0.046 Uiso 1 1 calc R . .
O1 O 0.7279(4) 0.42795(17) 0.74843(14) 0.0225(7) Uani 1 1 d . . .
C40 C 0.8653(5) 0.4061(3) 0.7435(2) 0.0245(11) Uani 1 1 d . . .
H40A H 0.9264 0.4441 0.7489 0.029 Uiso 1 1 calc R . .
H40B H 0.8817 0.3862 0.7044 0.029 Uiso 1 1 calc R . .
C41 C 0.8863(6) 0.3547(3) 0.7918(2) 0.0308(12) Uani 1 1 d . . .
H41A H 0.9360 0.3738 0.8252 0.037 Uiso 1 1 calc R . .
H41B H 0.9349 0.3156 0.7766 0.037 Uiso 1 1 calc R . .
C42 C 0.7453(6) 0.3358(3) 0.8101(2) 0.0313(13) Uani 1 1 d . . .
H42A H 0.7085 0.3007 0.7845 0.038 Uiso 1 1 calc R . .
H42B H 0.7421 0.3208 0.8515 0.038 Uiso 1 1 calc R . .
C43 C 0.6733(6) 0.4007(3) 0.8020(2) 0.0264(11) Uani 1 1 d . . .
H43A H 0.5767 0.3933 0.7980 0.032 Uiso 1 1 calc R . .
H43B H 0.6894 0.4308 0.8356 0.032 Uiso 1 1 calc R . .
O2 O 0.5102(3) 0.52292(18) 0.74578(14) 0.0229(7) Uani 1 1 d D . .
C44 C 0.5985(8) 0.5684(5) 0.7758(5) 0.032(2) Uani 0.76(3) 1 d PDU B 1
H44C H 0.6844 0.5716 0.7551 0.038 Uiso 0.76(3) 1 calc PR B 1
H44D H 0.6146 0.5537 0.8167 0.038 Uiso 0.76(3) 1 calc PR B 1
C45 C 0.5254(14) 0.6352(4) 0.7747(7) 0.057(4) Uani 0.76(3) 1 d PDU B 1
H45C H 0.5117 0.6514 0.8154 0.068 Uiso 0.76(3) 1 calc PR B 1
H45D H 0.5788 0.6685 0.7532 0.068 Uiso 0.76(3) 1 calc PR B 1
C46 C 0.3968(10) 0.6261(4) 0.7455(6) 0.041(3) Uani 0.76(3) 1 d PDU B 1
H46C H 0.3992 0.6433 0.7047 0.049 Uiso 0.76(3) 1 calc PR B 1
H46D H 0.3252 0.6490 0.7673 0.049 Uiso 0.76(3) 1 calc PR B 1
C47 C 0.3763(8) 0.5499(4) 0.7461(6) 0.025(3) Uani 0.76(3) 1 d PDU B 1
H47A H 0.3278 0.5359 0.7818 0.030 Uiso 0.76(3) 1 calc PR B 1
H47B H 0.3263 0.5352 0.7110 0.030 Uiso 0.76(3) 1 calc PR B 1
C44' C 0.604(2) 0.5764(11) 0.7612(14) 0.022(7) Uiso 0.24(3) 1 d PDU B 2
H44A H 0.6492 0.5931 0.7255 0.027 Uiso 0.24(3) 1 calc PR B 2
H44B H 0.6717 0.5599 0.7890 0.027 Uiso 0.24(3) 1 calc PR B 2
C45' C 0.521(3) 0.6314(13) 0.7896(15) 0.025(7) Uiso 0.24(3) 1 d PDU B 2
H45A H 0.5301 0.6303 0.8329 0.029 Uiso 0.24(3) 1 calc PR B 2
H45B H 0.5493 0.6756 0.7752 0.029 Uiso 0.24(3) 1 calc PR B 2
C46' C 0.385(2) 0.6185(13) 0.7727(17) 0.039(7) Uiso 0.24(3) 1 d PDU B 2
H46A H 0.3498 0.6562 0.7497 0.047 Uiso 0.24(3) 1 calc PR B 2
H46B H 0.3294 0.6128 0.8082 0.047 Uiso 0.24(3) 1 calc PR B 2
C47' C 0.382(2) 0.5550(14) 0.7356(17) 0.017(7) Uiso 0.24(3) 1 d PDU B 2
H47C H 0.3089 0.5257 0.7480 0.020 Uiso 0.24(3) 1 calc PR B 2
H47D H 0.3712 0.5658 0.6934 0.020 Uiso 0.24(3) 1 calc PR B 2

loop_
_atom_site_aniso_label
_atom_site_aniso_U_11
_atom_site_aniso_U_22
_atom_site_aniso_U_33
_atom_site_aniso_U_23
_atom_site_aniso_U_13
_atom_site_aniso_U_12
Ho1 0.01831(18) 0.01582(14) 0.01758(14) 0.00040(15) 0.00130(13) -0.00007(16)
Ho2 0.01672(18) 0.01638(14) 0.01764(14) 0.00132(15) 0.00081(13) 0.00046(16)
C1 0.010(3) 0.020(2) 0.023(2) -0.0049(17) 0.0049(19) 0.0030(19)
C2 0.019(3) 0.020(2) 0.0173(19) 0.0008(16) -0.002(2) 0.003(2)
C3 0.015(3) 0.017(2) 0.022(2) 0.0070(17) -0.003(2) 0.0038(19)
C4 0.023(3) 0.020(2) 0.017(2) 0.0028(18) 0.0050(19) 0.008(2)
C5 0.012(2) 0.020(2) 0.022(2) 0.005(2) -0.0033(17) 0.001(2)
C6 0.025(3) 0.020(2) 0.025(2) -0.0007(19) 0.001(2) 0.006(2)
C7 0.024(3) 0.024(2) 0.056(3) 0.006(2) -0.009(3) 0.011(2)
C8 0.043(4) 0.022(2) 0.030(3) 0.003(2) 0.001(3) 0.011(2)
C9 0.033(3) 0.021(2) 0.033(3) -0.001(2) -0.004(2) 0.008(2)
C10 0.023(3) 0.020(2) 0.019(2) 0.0042(18) -0.005(2) -0.0012(19)
C11 0.024(3) 0.022(2) 0.049(3) 0.002(2) -0.008(2) -0.007(2)
C12 0.028(4) 0.031(3) 0.032(3) -0.004(2) -0.002(2) -0.003(2)
C13 0.024(3) 0.027(2) 0.028(2) 0.002(2) -0.001(2) -0.012(2)
C14 0.025(3) 0.019(2) 0.031(3) -0.0056(18) 0.001(2) 0.003(2)
C15 0.026(3) 0.020(2) 0.018(2) 0.0020(18) 0.004(2) 0.002(2)
C16 0.017(3) 0.019(2) 0.026(2) -0.0002(17) -0.001(2) 0.0033(18)
C17 0.020(2) 0.021(2) 0.0203(18) 0.002(2) -0.0010(19) -0.001(2)
C18 0.022(3) 0.019(2) 0.025(2) -0.0026(17) 0.001(2) 0.002(2)
C19 0.025(3) 0.023(2) 0.023(2) -0.0057(19) -0.001(2) -0.006(2)
C20 0.025(3) 0.029(2) 0.033(3) -0.005(2) 0.006(2) -0.007(2)
C21 0.030(3) 0.027(3) 0.029(3) -0.009(2) 0.005(2) -0.003(2)
C22 0.036(4) 0.036(3) 0.022(2) -0.004(2) -0.003(2) -0.002(2)
C23 0.011(3) 0.031(2) 0.028(2) -0.0040(19) 0.006(2) 0.0018(19)
C24 0.021(4) 0.040(4) 0.053(5) 0.011(3) -0.002(3) 0.005(3)
C25 0.018(4) 0.039(4) 0.059(5) -0.019(4) 0.003(4) -0.006(3)
C26 0.028(5) 0.079(7) 0.026(3) -0.023(3) 0.001(3) 0.011(4)
C27 0.019(3) 0.022(2) 0.025(2) -0.0006(18) 0.003(2) -0.001(2)
C28 0.026(3) 0.019(2) 0.023(2) -0.0031(17) -0.002(2) 0.001(2)
C29 0.019(3) 0.017(2) 0.025(2) 0.0053(18) 0.001(2) 0.0028(19)
C30 0.022(3) 0.020(2) 0.022(2) 0.0032(18) -0.003(2) -0.001(2)
C31 0.017(3) 0.022(2) 0.017(2) -0.0038(18) 0.007(2) -0.0005(19)
C32 0.018(3) 0.021(2) 0.031(3) 0.0033(19) 0.000(2) -0.0035(19)
C33 0.019(3) 0.041(3) 0.044(3) 0.008(3) 0.007(3) -0.002(2)
C34 0.027(3) 0.041(3) 0.033(3) 0.004(2) 0.006(2) -0.007(3)
C35 0.033(4) 0.028(3) 0.047(3) 0.000(2) 0.006(3) -0.010(2)
C36 0.021(3) 0.018(2) 0.025(2) 0.0003(17) 0.001(2) 0.001(2)
C37 0.034(3) 0.027(2) 0.036(3) 0.006(2) 0.003(3) 0.013(2)
C38 0.038(4) 0.024(3) 0.047(3) -0.012(2) -0.004(3) -0.003(2)
C39 0.027(3) 0.026(2) 0.040(3) 0.005(2) 0.010(2) 0.010(2)
O1 0.0161(19) 0.0318(18) 0.0196(15) 0.0055(13) 0.0023(15) 0.0061(15)
C40 0.018(3) 0.027(2) 0.029(2) 0.005(2) -0.001(2) 0.005(2)
C41 0.024(3) 0.035(3) 0.033(3) 0.011(2) 0.003(2) 0.006(3)
C42 0.033(4) 0.032(3) 0.029(2) 0.008(2) 0.004(3) -0.003(3)
C43 0.025(3) 0.036(3) 0.018(2) 0.002(2) 0.003(2) -0.001(2)
O2 0.0202(19) 0.0242(18) 0.0243(15) -0.0059(14) -0.0030(14) 0.0020(15)
C44 0.024(4) 0.049(5) 0.022(5) -0.016(4) 0.001(3) -0.007(4)
C45 0.089(9) 0.027(4) 0.054(8) 0.004(4) -0.040(7) -0.007(5)
C46 0.051(6) 0.024(4) 0.049(6) -0.004(3) -0.001(5) -0.002(4)
C47 0.019(4) 0.035(5) 0.021(5) -0.004(4) -0.003(3) 0.000(3)

loop_
_atom_type_symbol
_atom_type_description
_atom_type_scat_dispersion_real
_atom_type_scat_dispersion_imag
_atom_type_scat_source
C C 0.0181 0.0091 'International Tables Vol C Tables 4.2.6.8 and 6.1.1.4'
H H 0.0000 0.0000 'International Tables Vol C Tables 4.2.6.8 and 6.1.1.4'
Ho Ho -14.9734 3.7046 'International Tables Vol C Tables 4.2.6.8 and 6.1.1.4'
O O 0.0492 0.0322 'International Tables Vol C Tables 4.2.6.8 and 6.1.1.4'

loop_
_geom_angle_atom_site_label_1
_geom_angle_atom_site_label_2
_geom_angle_atom_site_label_3
_geom_angle
C1 Ho1 C5 76.78(17)
C1 Ho1 C31 91.87(16)
C5 Ho1 C31 79.10(17)
C1 Ho1 C3 59.71(17)
C5 Ho1 C3 59.46(16)
C31 Ho1 C3 133.02(15)
C1 Ho1 C2 31.91(16)
C5 Ho1 C2 75.97(16)
C31 Ho1 C2 122.20(16)
C3 Ho1 C2 31.79(17)
C1 Ho1 C16 143.49(17)
C5 Ho1 C16 138.99(16)
C31 Ho1 C16 89.64(15)
C3 Ho1 C16 135.95(15)
C2 Ho1 C16 139.84(14)
C1 Ho1 C4 75.20(17)
C5 Ho1 C4 31.15(16)
C31 Ho1 C4 110.23(15)
C3 Ho1 C4 31.63(15)
C2 Ho1 C4 58.15(15)
C16 Ho1 C4 137.49(16)
C1 Ho1 C17 154.01(16)
C5 Ho1 C17 119.08(15)
C31 Ho1 C17 110.61(16)
C3 Ho1 C17 108.53(16)
C2 Ho1 C17 127.13(15)
C16 Ho1 C17 30.87(15)
C4 Ho1 C17 107.22(15)
C1 Ho1 C14 90.06(17)
C5 Ho1 C14 165.65(16)
C31 Ho1 C14 107.42(16)
C3 Ho1 C14 108.98(14)
C2 Ho1 C14 89.84(15)
C16 Ho1 C14 54.96(16)
C4 Ho1 C14 139.78(14)
C17 Ho1 C14 71.28(16)
C1 Ho1 C18 127.37(16)
C5 Ho1 C18 113.72(16)
C31 Ho1 C18 140.01(15)
C3 Ho1 C18 81.08(15)
C2 Ho1 C18 97.78(15)
C16 Ho1 C18 55.14(15)
C4 Ho1 C18 89.59(15)
C17 Ho1 C18 29.51(14)
C14 Ho1 C18 69.81(17)
C1 Ho1 C15 113.23(17)
C5 Ho1 C15 164.70(16)
C31 Ho1 C15 88.76(15)
C3 Ho1 C15 135.20(14)
C2 Ho1 C15 118.78(15)
C16 Ho1 C15 30.32(16)
C4 Ho1 C15 159.42(15)
C17 Ho1 C15 56.68(15)
C14 Ho1 C15 29.01(14)
C18 Ho1 C15 70.28(15)
C1 Ho1 Ho2 51.72(12)
C5 Ho1 Ho2 50.41(11)
C31 Ho1 Ho2 48.13(11)
C3 Ho1 Ho2 86.46(11)
C2 Ho1 Ho2 76.32(10)
C16 Ho1 Ho2 137.43(11)
C4 Ho1 Ho2 74.44(11)
C17 Ho1 Ho2 154.26(10)
C14 Ho1 Ho2 124.57(12)
C18 Ho1 Ho2 163.80(11)
C15 Ho1 Ho2 125.85(11)
C31 Ho2 O2 175.35(15)
C31 Ho2 O1 110.36(15)
O2 Ho2 O1 73.95(12)
C31 Ho2 C5 79.48(16)
O2 Ho2 C5 103.09(14)
O1 Ho2 C5 83.07(13)
C31 Ho2 C1 90.63(16)
O2 Ho2 C1 86.45(13)
O1 Ho2 C1 144.98(15)
C5 Ho2 C1 73.31(17)
C31 Ho2 C29 60.80(16)
O2 Ho2 C29 118.31(15)
O1 Ho2 C29 89.50(14)
C5 Ho2 C29 133.96(17)
C1 Ho2 C29 125.50(16)
C31 Ho2 C27 78.92(17)
O2 Ho2 C27 96.75(14)
O1 Ho2 C27 136.71(14)
C5 Ho2 C27 139.56(15)
C1 Ho2 C27 73.16(16)
C29 Ho2 C27 57.26(16)
C31 Ho2 C30 30.83(16)
O2 Ho2 C30 149.47(14)
O1 Ho2 C30 93.32(13)
C5 Ho2 C30 102.71(17)
C1 Ho2 C30 116.58(15)
C29 Ho2 C30 32.26(16)
C27 Ho2 C30 73.35(16)
C31 Ho2 C28 77.93(16)
O2 Ho2 C28 99.18(14)
O1 Ho2 C28 108.58(14)
C5 Ho2 C28 157.07(15)
C1 Ho2 C28 102.92(16)
C29 Ho2 C28 31.29(16)
C27 Ho2 C28 29.76(15)
C30 Ho2 C28 58.00(16)
C31 Ho2 Ho1 50.36(12)
O2 Ho2 Ho1 128.67(9)
O1 Ho2 Ho1 127.68(9)
C5 Ho2 Ho1 48.73(9)
C1 Ho2 Ho1 48.08(11)
C29 Ho2 Ho1 108.68(11)
C27 Ho2 Ho1 91.56(11)
C30 Ho2 Ho1 81.17(11)
C28 Ho2 Ho1 111.63(10)
C2 C1 Ho1 83.7(3)
C2 C1 Ho2 131.6(4)
Ho1 C1 Ho2 80.20(15)
C1 C2 C3 122.1(5)
C1 C2 C6 124.1(5)
C3 C2 C6 113.7(4)
C1 C2 Ho1 64.4(3)
C3 C2 Ho1 71.7(3)
C6 C2 Ho1 138.2(3)
C2 C3 C4 129.4(5)
C2 C3 Ho1 76.5(3)
C4 C3 Ho1 79.2(3)
C5 C4 C3 120.8(5)
C5 C4 C10 123.1(4)
C3 C4 C10 116.1(4)
C5 C4 Ho1 62.8(3)
C3 C4 Ho1 69.2(3)
C10 C4 Ho1 147.0(3)
C4 C5 Ho1 86.1(3)
C4 C5 Ho2 132.4(4)
Ho1 C5 Ho2 80.86(14)
C8 C6 C7 107.6(5)
C8 C6 C9 108.3(4)
C7 C6 C9 107.5(5)
C8 C6 C2 111.2(4)
C7 C6 C2 112.6(4)
C9 C6 C2 109.5(4)
C4 C10 C11 113.7(4)
C4 C10 C12 107.5(4)
C11 C10 C12 107.9(4)
C4 C10 C13 114.5(4)
C11 C10 C13 105.7(4)
C12 C10 C13 107.2(4)
C15 C14 Ho1 77.3(3)
C14 C15 C16 125.2(5)
C14 C15 C19 116.1(5)
C16 C15 C19 118.7(5)
C14 C15 Ho1 73.6(3)
C16 C15 Ho1 70.8(3)
C19 C15 Ho1 128.9(3)
C15 C16 C17 131.0(5)
C15 C16 Ho1 78.9(3)
C17 C16 Ho1 75.7(3)
C18 C17 C16 125.7(5)
C18 C17 C23 117.9(5)
C16 C17 C23 116.4(4)
C18 C17 Ho1 76.9(3)
C16 C17 Ho1 73.4(3)
C23 C17 Ho1 121.5(3)
C17 C18 Ho1 73.5(3)
C20 C19 C21 107.6(4)
C20 C19 C22 108.9(5)
C21 C19 C22 106.8(4)
C20 C19 C15 112.2(4)
C21 C19 C15 114.4(5)
C22 C19 C15 106.8(4)
C24' C23 C26' 115.2(18)
C26 C23 C25 108.7(5)
C26 C23 C24 109.5(5)
C25 C23 C24 105.8(5)
C24' C23 C25' 110.9(16)
C26' C23 C25' 104.5(15)
C24' C23 C17 112.0(16)
C26 C23 C17 108.0(5)
C26' C23 C17 112.0(16)
C25 C23 C17 113.8(5)
C24 C23 C17 111.0(5)
C25' C23 C17 101.0(11)
C28 C27 Ho2 80.0(3)
C27 C28 C29 123.8(5)
C27 C28 C32 119.9(5)
C29 C28 C32 116.0(4)
C27 C28 Ho2 70.3(3)
C29 C28 Ho2 68.3(3)
C32 C28 Ho2 133.4(3)
C28 C29 C30 130.1(4)
C28 C29 Ho2 80.4(3)
C30 C29 Ho2 79.5(3)
C31 C30 C29 122.3(5)
C31 C30 C36 123.7(5)
C29 C30 C36 114.0(4)
C31 C30 Ho2 61.6(3)
C29 C30 Ho2 68.2(3)
C36 C30 Ho2 150.5(3)
C30 C31 Ho2 87.6(3)
C30 C31 Ho1 168.8(4)
Ho2 C31 Ho1 81.52(15)
C35 C32 C34 109.8(5)
C35 C32 C33 106.9(5)
C34 C32 C33 107.5(5)
C35 C32 C28 108.1(4)
C34 C32 C28 111.6(4)
C33 C32 C28 112.8(4)
C39 C36 C37 107.0(5)
C39 C36 C38 108.3(4)
C37 C36 C38 108.8(4)
C39 C36 C30 113.3(4)
C37 C36 C30 112.4(4)
C38 C36 C30 107.0(5)
C43 O1 C40 108.2(4)
C43 O1 Ho2 128.0(3)
C40 O1 Ho2 120.5(3)
O1 C40 C41 106.4(4)
C40 C41 C42 103.6(5)
C43 C42 C41 101.6(4)
O1 C43 C42 104.4(4)
C44 O2 C47 109.4(5)
C47' O2 C44' 106.3(14)
C44 O2 Ho2 114.1(4)
C47 O2 Ho2 124.0(5)
C47' O2 Ho2 116.4(14)
C44' O2 Ho2 104.9(11)
O2 C44 C45 104.5(6)
C46 C45 C44 108.8(6)
C45 C46 C47 103.6(7)
O2 C47 C46 104.3(7)
O2 C44' C45' 106.0(13)
C46' C45' C44' 106.1(12)
C45' C46' C47' 108.2(13)
O2 C47' C46' 105.4(13)

loop_
_geom_bond_atom_site_label_1
_geom_bond_atom_site_label_2
_geom_bond_distance
Ho1 C1 2.390(5)
Ho1 C5 2.410(4)
Ho1 C31 2.464(5)
Ho1 C3 2.572(5)
Ho1 C2 2.635(5)
Ho1 C16 2.678(5)
Ho1 C4 2.704(5)
Ho1 C17 2.707(5)
Ho1 C14 2.736(6)
Ho1 C18 2.750(5)
Ho1 C15 2.782(5)
Ho1 Ho2 3.1655(5)
Ho2 C31 2.383(5)
Ho2 O2 2.415(3)
Ho2 O1 2.430(3)
Ho2 C5 2.471(5)
Ho2 C1 2.522(5)
Ho2 C29 2.558(5)
Ho2 C27 2.595(6)
Ho2 C30 2.708(5)
Ho2 C28 2.715(5)
C1 C2 1.402(7)
C2 C3 1.428(8)
C2 C6 1.565(6)
C3 C4 1.443(7)
C4 C5 1.402(7)
C4 C10 1.532(7)
C6 C8 1.527(7)
C6 C7 1.530(8)
C6 C9 1.538(7)
C10 C11 1.535(7)
C10 C12 1.537(7)
C10 C13 1.549(7)
C14 C15 1.383(7)
C15 C16 1.432(8)
C15 C19 1.554(7)
C16 C17 1.434(7)
C17 C18 1.391(7)
C17 C23 1.569(7)
C19 C20 1.525(7)
C19 C21 1.530(7)
C19 C22 1.544(7)
C23 C24' 1.494(14)
C23 C26 1.506(7)
C23 C26' 1.521(14)
C23 C25 1.536(8)
C23 C24 1.548(8)
C23 C25' 1.553(13)
C27 C28 1.369(7)
C28 C29 1.430(8)
C28 C32 1.551(7)
C29 C30 1.470(8)
C30 C31 1.389(7)
C30 C36 1.566(7)
C32 C35 1.530(7)
C32 C34 1.534(7)
C32 C33 1.537(8)
C36 C39 1.519(8)
C36 C37 1.529(7)
C36 C38 1.558(7)
O1 C43 1.446(6)
O1 C40 1.460(6)
C40 C41 1.524(7)
C41 C42 1.530(9)
C42 C43 1.506(8)
O2 C44 1.448(7)
O2 C47 1.457(8)
O2 C47' 1.461(15)
O2 C44' 1.475(15)
C44 C45 1.535(10)
C45 C46 1.471(12)
C46 C47 1.549(10)
C44' C45' 1.534(16)
C45' C46' 1.446(19)
C46' C47' 1.533(16)

loop_
_geom_torsion_atom_site_label_1
_geom_torsion_atom_site_label_2
_geom_torsion_atom_site_label_3
_geom_torsion_atom_site_label_4
_geom_torsion
C1 Ho1 Ho2 C31 139.7(2)
C5 Ho1 Ho2 C31 -114.3(2)
C3 Ho1 Ho2 C31 -166.8(2)
C2 Ho1 Ho2 C31 162.7(2)
C16 Ho1 Ho2 C31 8.9(2)
C4 Ho1 Ho2 C31 -137.0(2)
C17 Ho1 Ho2 C31 -39.6(3)
C14 Ho1 Ho2 C31 82.6(2)
C18 Ho1 Ho2 C31 -127.1(4)
C15 Ho1 Ho2 C31 46.9(2)
C1 Ho1 Ho2 O2 -34.39(19)
C5 Ho1 Ho2 O2 71.55(19)
C31 Ho1 Ho2 O2 -174.1(2)
C3 Ho1 Ho2 O2 19.10(16)
C2 Ho1 Ho2 O2 -11.42(16)
C16 Ho1 Ho2 O2 -165.27(19)
C4 Ho1 Ho2 O2 48.84(15)
C17 Ho1 Ho2 O2 146.3(3)
C14 Ho1 Ho2 O2 -91.57(16)
C18 Ho1 Ho2 O2 58.8(4)
C15 Ho1 Ho2 O2 -127.24(17)
C1 Ho1 Ho2 O1 -134.21(19)
C5 Ho1 Ho2 O1 -28.27(19)
C31 Ho1 Ho2 O1 86.05(19)
C3 Ho1 Ho2 O1 -80.72(16)
C2 Ho1 Ho2 O1 -111.25(16)
C16 Ho1 Ho2 O1 94.9(2)
C4 Ho1 Ho2 O1 -50.98(16)
C17 Ho1 Ho2 O1 46.5(3)
C14 Ho1 Ho2 O1 168.61(16)
C18 Ho1 Ho2 O1 -41.0(4)
C15 Ho1 Ho2 O1 132.94(18)
C1 Ho1 Ho2 C5 -105.9(2)
C31 Ho1 Ho2 C5 114.3(2)
C3 Ho1 Ho2 C5 -52.4(2)
C2 Ho1 Ho2 C5 -83.0(2)
C16 Ho1 Ho2 C5 123.2(2)
C4 Ho1 Ho2 C5 -22.71(19)
C17 Ho1 Ho2 C5 74.8(3)
C14 Ho1 Ho2 C5 -163.1(2)
C18 Ho1 Ho2 C5 -12.7(4)
C15 Ho1 Ho2 C5 161.2(2)
C5 Ho1 Ho2 C1 105.9(2)
C31 Ho1 Ho2 C1 -139.7(2)
C3 Ho1 Ho2 C1 53.49(19)
C2 Ho1 Ho2 C1 22.96(19)
C16 Ho1 Ho2 C1 -130.9(2)
C4 Ho1 Ho2 C1 83.23(19)
C17 Ho1 Ho2 C1 -179.3(3)
C14 Ho1 Ho2 C1 -57.2(2)
C18 Ho1 Ho2 C1 93.2(4)
C15 Ho1 Ho2 C1 -92.9(2)
C1 Ho1 Ho2 C29 121.4(2)
C5 Ho1 Ho2 C29 -132.7(2)
C31 Ho1 Ho2 C29 -18.4(2)
C3 Ho1 Ho2 C29 174.84(17)
C2 Ho1 Ho2 C29 144.31(17)
C16 Ho1 Ho2 C29 -9.5(2)
C4 Ho1 Ho2 C29 -155.42(16)
C17 Ho1 Ho2 C29 -58.0(3)
C14 Ho1 Ho2 C29 64.17(18)
C18 Ho1 Ho2 C29 -145.5(4)
C15 Ho1 Ho2 C29 28.50(19)
C1 Ho1 Ho2 C27 65.54(19)
C5 Ho1 Ho2 C27 171.48(19)
C31 Ho1 Ho2 C27 -74.2(2)
C3 Ho1 Ho2 C27 119.03(16)
C2 Ho1 Ho2 C27 88.50(16)
C16 Ho1 Ho2 C27 -65.3(2)
C4 Ho1 Ho2 C27 148.77(16)
C17 Ho1 Ho2 C27 -113.8(3)
C14 Ho1 Ho2 C27 8.36(17)
C18 Ho1 Ho2 C27 158.7(4)
C15 Ho1 Ho2 C27 -27.31(18)
C1 Ho1 Ho2 C30 138.4(2)
C5 Ho1 Ho2 C30 -115.6(2)
C31 Ho1 Ho2 C30 -1.3(2)
C3 Ho1 Ho2 C30 -168.08(16)
C2 Ho1 Ho2 C30 161.39(16)
C16 Ho1 Ho2 C30 7.5(2)
C4 Ho1 Ho2 C30 -138.34(16)
C17 Ho1 Ho2 C30 -40.9(3)
C14 Ho1 Ho2 C30 81.25(17)
C18 Ho1 Ho2 C30 -128.4(4)
C15 Ho1 Ho2 C30 45.58(18)
C1 Ho1 Ho2 C28 88.1(2)
C5 Ho1 Ho2 C28 -165.95(19)
C31 Ho1 Ho2 C28 -51.6(2)
C3 Ho1 Ho2 C28 141.60(17)
C2 Ho1 Ho2 C28 111.07(17)
C16 Ho1 Ho2 C28 -42.8(2)
C4 Ho1 Ho2 C28 171.34(16)
C17 Ho1 Ho2 C28 -91.2(3)
C14 Ho1 Ho2 C28 30.93(17)
C18 Ho1 Ho2 C28 -178.7(4)
C15 Ho1 Ho2 C28 -4.74(18)
C5 Ho1 C1 C2 84.6(3)
C31 Ho1 C1 C2 163.0(3)
C3 Ho1 C1 C2 22.5(3)
C16 Ho1 C1 C2 -105.1(3)
C4 Ho1 C1 C2 52.5(3)
C17 Ho1 C1 C2 -46.5(5)
C14 Ho1 C1 C2 -89.6(3)
C18 Ho1 C1 C2 -25.3(4)
C15 Ho1 C1 C2 -107.6(3)
Ho2 Ho1 C1 C2 134.2(3)
C5 Ho1 C1 Ho2 -49.57(15)
C31 Ho1 C1 Ho2 28.78(15)
C3 Ho1 C1 Ho2 -111.71(18)
C2 Ho1 C1 Ho2 -134.2(3)
C16 Ho1 C1 Ho2 120.7(2)
C4 Ho1 C1 Ho2 -81.66(14)
C17 Ho1 C1 Ho2 179.3(3)
C14 Ho1 C1 Ho2 136.21(15)
C18 Ho1 C1 Ho2 -159.48(15)
C15 Ho1 C1 Ho2 118.23(14)
C31 Ho2 C1 C2 -102.3(4)
O2 Ho2 C1 C2 81.3(4)
O1 Ho2 C1 C2 26.2(6)
C5 Ho2 C1 C2 -23.5(4)
C29 Ho2 C1 C2 -156.0(4)
C27 Ho2 C1 C2 179.5(5)
C30 Ho2 C1 C2 -119.6(4)
C28 Ho2 C1 C2 180.0(4)
Ho1 Ho2 C1 C2 -72.4(4)
C31 Ho2 C1 Ho1 -29.84(16)
O2 Ho2 C1 Ho1 153.78(14)
O1 Ho2 C1 Ho1 98.6(2)
C5 Ho2 C1 Ho1 48.98(14)
C29 Ho2 C1 Ho1 -83.6(2)
C27 Ho2 C1 Ho1 -108.07(17)
C30 Ho2 C1 Ho1 -47.2(2)
C28 Ho2 C1 Ho1 -107.60(15)
Ho1 C1 C2 C3 -44.6(4)
Ho2 C1 C2 C3 26.4(7)
Ho1 C1 C2 C6 132.4(4)
Ho2 C1 C2 C6 -156.7(4)
Ho2 C1 C2 Ho1 70.9(3)
C5 Ho1 C2 C1 -87.4(3)
C31 Ho1 C2 C1 -20.2(4)
C3 Ho1 C2 C1 -141.2(4)
C16 Ho1 C2 C1 117.1(3)
C4 Ho1 C2 C1 -115.4(3)
C17 Ho1 C2 C1 156.5(3)
C14 Ho1 C2 C1 90.4(3)
C18 Ho1 C2 C1 160.0(3)
C15 Ho1 C2 C1 88.2(3)
Ho2 Ho1 C2 C1 -35.4(3)
C1 Ho1 C2 C3 141.2(4)
C5 Ho1 C2 C3 53.8(3)
C31 Ho1 C2 C3 121.0(3)
C16 Ho1 C2 C3 -101.8(3)
C4 Ho1 C2 C3 25.8(3)
C17 Ho1 C2 C3 -62.3(3)
C14 Ho1 C2 C3 -128.4(3)
C18 Ho1 C2 C3 -58.8(3)
C15 Ho1 C2 C3 -130.6(3)
Ho2 Ho1 C2 C3 105.8(3)
C1 Ho1 C2 C6 -113.4(7)
C5 Ho1 C2 C6 159.2(6)
C31 Ho1 C2 C6 -133.6(5)
C3 Ho1 C2 C6 105.4(6)
C16 Ho1 C2 C6 3.6(7)
C4 Ho1 C2 C6 131.2(6)
C17 Ho1 C2 C6 43.1(6)
C14 Ho1 C2 C6 -23.0(6)
C18 Ho1 C2 C6 46.6(6)
C15 Ho1 C2 C6 -25.2(6)
Ho2 Ho1 C2 C6 -148.8(6)
C1 C2 C3 C4 -21.8(8)
C6 C2 C3 C4 161.0(5)
Ho1 C2 C3 C4 -63.6(5)
C1 C2 C3 Ho1 41.8(4)
C6 C2 C3 Ho1 -135.4(4)
C1 Ho1 C3 C2 -22.6(3)
C5 Ho1 C3 C2 -114.7(3)
C31 Ho1 C3 C2 -83.0(3)
C16 Ho1 C3 C2 114.7(3)
C4 Ho1 C3 C2 -135.2(4)
C17 Ho1 C3 C2 131.9(3)
C14 Ho1 C3 C2 55.9(3)
C18 Ho1 C3 C2 120.9(3)
C15 Ho1 C3 C2 70.9(3)
Ho2 Ho1 C3 C2 -69.5(2)
C1 Ho1 C3 C4 112.6(3)
C5 Ho1 C3 C4 20.5(3)
C31 Ho1 C3 C4 52.2(4)
C2 Ho1 C3 C4 135.2(4)
C16 Ho1 C3 C4 -110.1(3)
C17 Ho1 C3 C4 -92.9(3)
C14 Ho1 C3 C4 -168.9(3)
C18 Ho1 C3 C4 -103.9(3)
C15 Ho1 C3 C4 -153.9(3)
Ho2 Ho1 C3 C4 65.7(3)
C2 C3 C4 C5 25.3(8)
Ho1 C3 C4 C5 -37.1(4)
C2 C3 C4 C10 -153.2(5)
Ho1 C3 C4 C10 144.4(4)
C2 C3 C4 Ho1 62.4(5)
C1 Ho1 C4 C5 88.8(3)
C31 Ho1 C4 C5 2.4(3)
C3 Ho1 C4 C5 144.4(5)
C2 Ho1 C4 C5 118.4(3)
C16 Ho1 C4 C5 -110.7(3)
C17 Ho1 C4 C5 -118.1(3)
C14 Ho1 C4 C5 160.7(3)
C18 Ho1 C4 C5 -142.1(3)
C15 Ho1 C4 C5 -154.0(4)
Ho2 Ho1 C4 C5 35.1(3)
C1 Ho1 C4 C3 -55.5(3)
C5 Ho1 C4 C3 -144.4(5)
C31 Ho1 C4 C3 -142.0(3)
C2 Ho1 C4 C3 -25.9(3)
C16 Ho1 C4 C3 104.9(3)
C17 Ho1 C4 C3 97.5(3)
C14 Ho1 C4 C3 16.4(4)
C18 Ho1 C4 C3 73.5(3)
C15 Ho1 C4 C3 61.7(6)
Ho2 Ho1 C4 C3 -109.3(3)
C1 Ho1 C4 C10 -161.6(6)
C5 Ho1 C4 C10 109.5(7)
C31 Ho1 C4 C10 111.9(6)
C3 Ho1 C4 C10 -106.1(7)
C2 Ho1 C4 C10 -132.0(6)
C16 Ho1 C4 C10 -1.2(7)
C17 Ho1 C4 C10 -8.6(6)
C14 Ho1 C4 C10 -89.7(6)
C18 Ho1 C4 C10 -32.6(6)
C15 Ho1 C4 C10 -44.4(8)
Ho2 Ho1 C4 C10 144.7(6)
C3 C4 C5 Ho1 39.4(4)
C10 C4 C5 Ho1 -142.2(4)
C3 C4 C5 Ho2 -34.5(7)
C10 C4 C5 Ho2 143.9(4)
Ho1 C4 C5 Ho2 -73.9(3)
C1 Ho1 C5 C4 -83.2(3)
C31 Ho1 C5 C4 -177.8(3)
C3 Ho1 C5 C4 -20.8(3)
C2 Ho1 C5 C4 -50.3(3)
C16 Ho1 C5 C4 105.6(3)
C17 Ho1 C5 C4 74.6(3)
C14 Ho1 C5 C4 -59.2(8)
C18 Ho1 C5 C4 42.1(3)
C15 Ho1 C5 C4 144.2(6)
Ho2 Ho1 C5 C4 -134.0(3)
C1 Ho1 C5 Ho2 50.84(15)
C31 Ho1 C5 Ho2 -43.71(15)
C3 Ho1 C5 Ho2 113.26(19)
C2 Ho1 C5 Ho2 83.69(15)
C16 Ho1 C5 Ho2 -120.3(2)
C4 Ho1 C5 Ho2 134.0(3)
C17 Ho1 C5 Ho2 -151.35(13)
C14 Ho1 C5 Ho2 74.8(7)
C18 Ho1 C5 Ho2 176.14(13)
C15 Ho1 C5 Ho2 -81.8(6)
C31 Ho2 C5 C4 121.6(4)
O2 Ho2 C5 C4 -54.4(4)
O1 Ho2 C5 C4 -126.1(4)
C1 Ho2 C5 C4 27.8(4)
C29 Ho2 C5 C4 151.3(4)
C27 Ho2 C5 C4 62.9(5)
C30 Ho2 C5 C4 142.0(4)
C28 Ho2 C5 C4 111.5(5)
Ho1 Ho2 C5 C4 76.1(4)
C31 Ho2 C5 Ho1 45.54(16)
O2 Ho2 C5 Ho1 -130.50(12)
O1 Ho2 C5 Ho1 157.81(14)
C1 Ho2 C5 Ho1 -48.32(14)
C29 Ho2 C5 Ho1 75.3(2)
C27 Ho2 C5 Ho1 -13.2(3)
C30 Ho2 C5 Ho1 65.96(16)
C28 Ho2 C5 Ho1 35.4(4)
C1 C2 C6 C8 -117.8(5)
C3 C2 C6 C8 59.4(6)
Ho1 C2 C6 C8 -29.3(7)
C1 C2 C6 C7 3.0(7)
C3 C2 C6 C7 -179.8(4)
Ho1 C2 C6 C7 91.5(6)
C1 C2 C6 C9 122.6(5)
C3 C2 C6 C9 -60.3(6)
Ho1 C2 C6 C9 -148.9(4)
C5 C4 C10 C11 19.0(7)
C3 C4 C10 C11 -162.5(5)
Ho1 C4 C10 C11 -71.0(7)
C5 C4 C10 C12 -100.3(5)
C3 C4 C10 C12 78.2(5)
Ho1 C4 C10 C12 169.7(5)
C5 C4 C10 C13 140.7(5)
C3 C4 C10 C13 -40.8(6)
Ho1 C4 C10 C13 50.7(8)
C1 Ho1 C14 C15 -144.2(3)
C5 Ho1 C14 C15 -167.5(6)
C31 Ho1 C14 C15 -52.2(4)
C3 Ho1 C14 C15 158.0(3)
C2 Ho1 C14 C15 -176.1(3)
C16 Ho1 C14 C15 24.6(3)
C4 Ho1 C14 C15 149.0(3)
C17 Ho1 C14 C15 54.2(3)
C18 Ho1 C14 C15 85.5(3)
Ho2 Ho1 C14 C15 -102.9(3)
Ho1 C14 C15 C16 -51.2(5)
Ho1 C14 C15 C19 125.8(4)
C1 Ho1 C15 C14 39.5(4)
C5 Ho1 C15 C14 168.3(5)
C31 Ho1 C15 C14 131.0(3)
C3 Ho1 C15 C14 -30.2(4)
C2 Ho1 C15 C14 4.4(4)
C16 Ho1 C15 C14 -137.6(5)
C4 Ho1 C15 C14 -71.1(6)
C17 Ho1 C15 C14 -113.2(4)
C18 Ho1 C15 C14 -83.7(3)
Ho2 Ho1 C15 C14 98.1(3)
C1 Ho1 C15 C16 177.1(3)
C5 Ho1 C15 C16 -54.2(7)
C31 Ho1 C15 C16 -91.4(3)
C3 Ho1 C15 C16 107.4(3)
C2 Ho1 C15 C16 142.0(3)
C4 Ho1 C15 C16 66.4(6)
C17 Ho1 C15 C16 24.4(3)
C14 Ho1 C15 C16 137.6(5)
C18 Ho1 C15 C16 53.9(3)
Ho2 Ho1 C15 C16 -124.4(3)
C1 Ho1 C15 C19 -71.0(5)
C5 Ho1 C15 C19 57.7(9)
C31 Ho1 C15 C19 20.5(5)
C3 Ho1 C15 C19 -140.8(4)
C2 Ho1 C15 C19 -106.1(5)
C16 Ho1 C15 C19 111.9(6)
C4 Ho1 C15 C19 178.3(4)
C17 Ho1 C15 C19 136.3(5)
C14 Ho1 C15 C19 -110.6(6)
C18 Ho1 C15 C19 165.7(5)
Ho2 Ho1 C15 C19 -12.5(5)
C14 C15 C16 C17 -7.3(9)
C19 C15 C16 C17 175.7(5)
Ho1 C15 C16 C17 -59.7(5)
C14 C15 C16 Ho1 52.4(5)
C19 C15 C16 Ho1 -124.6(4)
C1 Ho1 C16 C15 -4.5(4)
C5 Ho1 C16 C15 161.0(3)
C31 Ho1 C16 C15 88.2(3)
C3 Ho1 C16 C15 -104.7(3)
C2 Ho1 C16 C15 -56.8(4)
C4 Ho1 C16 C15 -151.5(3)
C17 Ho1 C16 C15 -137.7(4)
C14 Ho1 C16 C15 -23.6(3)
C18 Ho1 C16 C15 -112.1(3)
Ho2 Ho1 C16 C15 81.6(3)
C1 Ho1 C16 C17 133.2(3)
C5 Ho1 C16 C17 -61.3(4)
C31 Ho1 C16 C17 -134.1(3)
C3 Ho1 C16 C17 33.0(4)
C2 Ho1 C16 C17 80.9(4)
C4 Ho1 C16 C17 -13.8(4)
C14 Ho1 C16 C17 114.2(3)
C18 Ho1 C16 C17 25.6(3)
C15 Ho1 C16 C17 137.7(4)
Ho2 Ho1 C16 C17 -140.7(2)
C15 C16 C17 C18 1.2(8)
Ho1 C16 C17 C18 -59.7(4)
C15 C16 C17 C23 178.4(5)
Ho1 C16 C17 C23 117.4(4)
C15 C16 C17 Ho1 60.9(5)
C1 Ho1 C17 C18 35.7(5)
C5 Ho1 C17 C18 -87.2(3)
C31 Ho1 C17 C18 -176.0(3)
C3 Ho1 C17 C18 -22.5(3)
C2 Ho1 C17 C18 7.0(4)
C16 Ho1 C17 C18 134.0(4)
C4 Ho1 C17 C18 -55.8(3)
C14 Ho1 C17 C18 81.9(3)
C15 Ho1 C17 C18 110.0(3)
Ho2 Ho1 C17 C18 -145.5(3)
C1 Ho1 C17 C16 -98.3(4)
C5 Ho1 C17 C16 138.8(3)
C31 Ho1 C17 C16 50.1(3)
C3 Ho1 C17 C16 -156.5(3)
C2 Ho1 C17 C16 -127.0(3)
C4 Ho1 C17 C16 170.3(3)
C14 Ho1 C17 C16 -52.1(3)
C18 Ho1 C17 C16 -134.0(4)
C15 Ho1 C17 C16 -24.0(3)
Ho2 Ho1 C17 C16 80.5(4)
C1 Ho1 C17 C23 150.6(4)
C5 Ho1 C17 C23 27.6(4)
C31 Ho1 C17 C23 -61.1(4)
C3 Ho1 C17 C23 92.4(4)
C2 Ho1 C17 C23 121.8(4)
C16 Ho1 C17 C23 -111.2(5)
C4 Ho1 C17 C23 59.1(4)
C14 Ho1 C17 C23 -163.3(4)
C18 Ho1 C17 C23 114.9(5)
C15 Ho1 C17 C23 -135.2(4)
Ho2 Ho1 C17 C23 -30.7(5)
C16 C17 C18 Ho1 58.2(4)
C23 C17 C18 Ho1 -118.9(4)
C1 Ho1 C18 C17 -161.2(3)
C5 Ho1 C18 C17 107.6(3)
C31 Ho1 C18 C17 5.9(5)
C3 Ho1 C18 C17 158.4(3)
C2 Ho1 C18 C17 -174.4(3)
C16 Ho1 C18 C17 -26.8(3)
C4 Ho1 C18 C17 127.8(3)
C14 Ho1 C18 C17 -87.5(3)
C15 Ho1 C18 C17 -56.5(3)
Ho2 Ho1 C18 C17 118.3(4)
C14 C15 C19 C20 -50.3(6)
C16 C15 C19 C20 127.0(5)
Ho1 C15 C19 C20 39.3(7)
C14 C15 C19 C21 -173.2(5)
C16 C15 C19 C21 4.1(6)
Ho1 C15 C19 C21 -83.6(5)
C14 C15 C19 C22 68.9(6)
C16 C15 C19 C22 -113.8(5)
Ho1 C15 C19 C22 158.4(4)
C18 C17 C23 C24' 39.4(17)
C16 C17 C23 C24' -138.0(16)
Ho1 C17 C23 C24' -52.0(16)
C18 C17 C23 C26 -116.2(6)
C16 C17 C23 C26 66.4(6)
Ho1 C17 C23 C26 152.4(5)
C18 C17 C23 C26' 170.5(14)
C16 C17 C23 C26' -6.8(15)
Ho1 C17 C23 C26' 79.2(15)
C18 C17 C23 C25 4.6(7)
C16 C17 C23 C25 -172.8(5)
Ho1 C17 C23 C25 -86.8(5)
C18 C17 C23 C24 123.8(5)
C16 C17 C23 C24 -53.6(6)
Ho1 C17 C23 C24 32.4(6)
C18 C17 C23 C25' -78.7(12)
C16 C17 C23 C25' 103.9(11)
Ho1 C17 C23 C25' -170.1(11)
C31 Ho2 C27 C28 85.0(3)
O2 Ho2 C27 C28 -96.7(3)
O1 Ho2 C27 C28 -23.0(4)
C5 Ho2 C27 C28 143.9(3)
C1 Ho2 C27 C28 179.1(3)
C29 Ho2 C27 C28 22.7(3)
C30 Ho2 C27 C28 53.7(3)
Ho1 Ho2 C27 C28 134.0(3)
Ho2 C27 C28 C29 -44.4(5)
Ho2 C27 C28 C32 129.4(4)
C31 Ho2 C28 C27 -88.7(3)
O2 Ho2 C28 C27 87.5(3)
O1 Ho2 C28 C27 163.6(3)
C5 Ho2 C28 C27 -78.5(5)
C1 Ho2 C28 C27 -0.9(3)
C29 Ho2 C28 C27 -141.2(5)
C30 Ho2 C28 C27 -114.3(3)
Ho1 Ho2 C28 C27 -50.6(3)
C31 Ho2 C28 C29 52.5(3)
O2 Ho2 C28 C29 -131.2(3)
O1 Ho2 C28 C29 -55.2(3)
C5 Ho2 C28 C29 62.7(5)
C1 Ho2 C28 C29 140.3(3)
C27 Ho2 C28 C29 141.2(5)
C30 Ho2 C28 C29 26.9(3)
Ho1 Ho2 C28 C29 90.6(3)
C31 Ho2 C28 C32 158.3(5)
O2 Ho2 C28 C32 -25.4(5)
O1 Ho2 C28 C32 50.6(5)
C5 Ho2 C28 C32 168.5(4)
C1 Ho2 C28 C32 -113.9(4)
C29 Ho2 C28 C32 105.8(6)
C27 Ho2 C28 C32 -113.0(6)
C30 Ho2 C28 C32 132.7(5)
Ho1 Ho2 C28 C32 -163.6(4)
C27 C28 C29 C30 -22.3(9)
C32 C28 C29 C30 163.6(5)
Ho2 C28 C29 C30 -67.5(5)
C27 C28 C29 Ho2 45.2(5)
C32 C28 C29 Ho2 -128.9(4)
C31 Ho2 C29 C28 -117.3(3)
O2 Ho2 C29 C28 57.5(3)
O1 Ho2 C29 C28 128.9(3)
C5 Ho2 C29 C28 -151.2(3)
C1 Ho2 C29 C28 -49.8(3)
C27 Ho2 C29 C28 -21.7(3)
C30 Ho2 C29 C28 -134.1(4)
Ho1 Ho2 C29 C28 -101.1(3)
C31 Ho2 C29 C30 16.8(3)
O2 Ho2 C29 C30 -168.4(3)
O1 Ho2 C29 C30 -97.0(3)
C5 Ho2 C29 C30 -17.2(4)
C1 Ho2 C29 C30 84.2(3)
C27 Ho2 C29 C30 112.4(3)
C28 Ho2 C29 C30 134.1(4)
Ho1 Ho2 C29 C30 32.9(3)
C28 C29 C30 C31 37.1(9)
Ho2 C29 C30 C31 -30.8(5)
C28 C29 C30 C36 -144.1(5)
Ho2 C29 C30 C36 148.0(4)
C28 C29 C30 Ho2 67.9(5)
O2 Ho2 C30 C31 170.9(3)
O1 Ho2 C30 C31 -125.7(3)
C5 Ho2 C30 C31 -42.0(3)
C1 Ho2 C30 C31 35.5(4)
C29 Ho2 C30 C31 150.6(5)
C27 Ho2 C30 C31 96.3(3)
C28 Ho2 C30 C31 124.5(4)
Ho1 Ho2 C30 C31 2.0(3)
C31 Ho2 C30 C29 -150.6(5)
O2 Ho2 C30 C29 20.3(4)
O1 Ho2 C30 C29 83.8(3)
C5 Ho2 C30 C29 167.4(3)
C1 Ho2 C30 C29 -115.1(3)
C27 Ho2 C30 C29 -54.3(3)
C28 Ho2 C30 C29 -26.1(3)
Ho1 Ho2 C30 C29 -148.6(3)
C31 Ho2 C30 C36 108.8(9)
O2 Ho2 C30 C36 -80.3(8)
O1 Ho2 C30 C36 -16.8(7)
C5 Ho2 C30 C36 66.8(7)
C1 Ho2 C30 C36 144.3(7)
C29 Ho2 C30 C36 -100.6(8)
C27 Ho2 C30 C36 -154.9(8)
C28 Ho2 C30 C36 -126.7(8)
Ho1 Ho2 C30 C36 110.8(7)
C29 C30 C31 Ho2 32.7(5)
C36 C30 C31 Ho2 -146.0(4)
C29 C30 C31 Ho1 20(2)
C36 C30 C31 Ho1 -159.0(18)
Ho2 C30 C31 Ho1 -13(2)
O1 Ho2 C31 C30 59.9(4)
C5 Ho2 C31 C30 138.4(3)
C1 Ho2 C31 C30 -148.7(3)
C29 Ho2 C31 C30 -17.5(3)
C27 Ho2 C31 C30 -76.0(3)
C28 Ho2 C31 C30 -45.6(3)
Ho1 Ho2 C31 C30 -177.5(4)
O1 Ho2 C31 Ho1 -122.63(13)
C5 Ho2 C31 Ho1 -44.16(14)
C1 Ho2 C31 Ho1 28.74(16)
C29 Ho2 C31 Ho1 160.0(2)
C27 Ho2 C31 Ho1 101.44(16)
C30 Ho2 C31 Ho1 177.5(4)
C28 Ho2 C31 Ho1 131.82(17)
C1 Ho1 C31 C30 -17(2)
C5 Ho1 C31 C30 59(2)
C3 Ho1 C31 C30 31(2)
C2 Ho1 C31 C30 -7(2)
C16 Ho1 C31 C30 -161(2)
C4 Ho1 C31 C30 58(2)
C17 Ho1 C31 C30 176(2)
C14 Ho1 C31 C30 -108(2)
C18 Ho1 C31 C30 173(2)
C15 Ho1 C31 C30 -131(2)
Ho2 Ho1 C31 C30 13(2)
C1 Ho1 C31 Ho2 -30.50(17)
C5 Ho1 C31 Ho2 45.65(15)
C3 Ho1 C31 Ho2 18.2(3)
C2 Ho1 C31 Ho2 -20.0(2)
C16 Ho1 C31 Ho2 -174.02(16)
C4 Ho1 C31 Ho2 44.41(19)
C17 Ho1 C31 Ho2 162.81(13)
C14 Ho1 C31 Ho2 -121.16(15)
C18 Ho1 C31 Ho2 159.73(19)
C15 Ho1 C31 Ho2 -143.71(16)
C27 C28 C32 C35 117.9(5)
C29 C28 C32 C35 -67.7(6)
Ho2 C28 C32 C35 -151.6(4)
C27 C28 C32 C34 -121.3(5)
C29 C28 C32 C34 53.0(6)
Ho2 C28 C32 C34 -30.9(7)
C27 C28 C32 C33 -0.1(7)
C29 C28 C32 C33 174.3(5)
Ho2 C28 C32 C33 90.4(5)
C31 C30 C36 C39 4.8(7)
C29 C30 C36 C39 -173.9(5)
Ho2 C30 C36 C39 -86.0(8)
C31 C30 C36 C37 126.2(6)
C29 C30 C36 C37 -52.5(6)
Ho2 C30 C36 C37 35.3(10)
C31 C30 C36 C38 -114.4(6)
C29 C30 C36 C38 66.8(6)
Ho2 C30 C36 C38 154.7(6)
C31 Ho2 O1 C43 -126.8(4)
O2 Ho2 O1 C43 51.3(4)
C5 Ho2 O1 C43 157.1(4)
C1 Ho2 O1 C43 109.8(4)
C29 Ho2 O1 C43 -68.4(4)
C27 Ho2 O1 C43 -31.4(5)
C30 Ho2 O1 C43 -100.5(4)
C28 Ho2 O1 C43 -43.2(4)
Ho1 Ho2 O1 C43 178.1(3)
C31 Ho2 O1 C40 29.8(4)
O2 Ho2 O1 C40 -152.1(4)
C5 Ho2 O1 C40 -46.3(4)
C1 Ho2 O1 C40 -93.6(4)
C29 Ho2 O1 C40 88.2(4)
C27 Ho2 O1 C40 125.2(4)
C30 Ho2 O1 C40 56.2(4)
C28 Ho2 O1 C40 113.4(3)
Ho1 Ho2 O1 C40 -25.2(4)
C43 O1 C40 C41 9.0(6)
Ho2 O1 C40 C41 -151.8(3)
O1 C40 C41 C42 16.0(6)
C40 C41 C42 C43 -33.7(5)
C40 O1 C43 C42 -31.0(5)
Ho2 O1 C43 C42 127.9(4)
C41 C42 C43 O1 39.8(5)
O1 Ho2 O2 C44 65.5(6)
C5 Ho2 O2 C44 -13.2(6)
C1 Ho2 O2 C44 -85.1(6)
C29 Ho2 O2 C44 146.0(6)
C27 Ho2 O2 C44 -157.7(6)
C30 Ho2 O2 C44 133.9(6)
C28 Ho2 O2 C44 172.4(6)
Ho1 Ho2 O2 C44 -60.2(6)
O1 Ho2 O2 C47 -156.7(6)
C5 Ho2 O2 C47 124.6(6)
C1 Ho2 O2 C47 52.7(6)
C29 Ho2 O2 C47 -76.2(6)
C27 Ho2 O2 C47 -19.9(6)
C30 Ho2 O2 C47 -88.3(6)
C28 Ho2 O2 C47 -49.8(6)
Ho1 Ho2 O2 C47 77.6(6)
O1 Ho2 O2 C47' -165.0(16)
C5 Ho2 O2 C47' 116.3(16)
C1 Ho2 O2 C47' 44.3(16)
C29 Ho2 O2 C47' -84.5(16)
C27 Ho2 O2 C47' -28.2(16)
C30 Ho2 O2 C47' -96.7(16)
C28 Ho2 O2 C47' -58.2(16)
Ho1 Ho2 O2 C47' 69.2(16)
O1 Ho2 O2 C44' 77.8(13)
C5 Ho2 O2 C44' -0.9(13)
C1 Ho2 O2 C44' -72.9(13)
C29 Ho2 O2 C44' 158.2(13)
C27 Ho2 O2 C44' -145.5(13)
C30 Ho2 O2 C44' 146.1(13)
C28 Ho2 O2 C44' -175.4(13)
Ho1 Ho2 O2 C44' -48.0(13)
C47 O2 C44 C45 -20.3(15)
Ho2 O2 C44 C45 123.5(10)
O2 C44 C45 C46 1.2(15)
C44 C45 C46 C47 16.6(13)
C44 O2 C47 C46 30.8(14)
Ho2 O2 C47 C46 -108.6(8)
C45 C46 C47 O2 -28.4(12)
C47' O2 C44' C45' 28(3)
Ho2 O2 C44' C45' 152(2)
O2 C44' C45' C46' -18(3)
C44' C45' C46' C47' 2(4)
C44' O2 C47' C46' -27(4)
Ho2 O2 C47' C46' -143(2)
C45' C46' C47' O2 16(4)
